data_4078548
loop_
_publ_author_name
'MacDougall, Tiffany J.'
'Ferguson, Michael J.'
'McDonald, Robert'
'Cowie, Martin'

_publ_section_title
;
 Diverse Coordination Modes and Transformations of Allenes at Adjacent
 Iridium/Osmium Centers
;
_journal_issue 12
_journal_name_full Organometallics
_journal_page_first 4516
_journal_paper_doi 10.1021/om300316h
_journal_volume 31
_journal_year 2012
_chemical_formula_moiety 'C57 H50 Ir O3 Os P4, C F3 O3 S, 2(C H2 Cl2)'
_chemical_formula_sum 'C60 H54 Cl4 F3 Ir O6 Os P4 S'
_chemical_formula_weight 1608.17
_chemical_name_systematic
; 
 ? 
;
_space_group_IT_number 2
_symmetry_cell_setting triclinic
_symmetry_space_group_name_Hall '-P 1'
_symmetry_space_group_name_H-M 'P -1'
_atom_sites_solution_hydrogens geom
_atom_sites_solution_primary direct
_atom_sites_solution_secondary difmap
_audit_creation_method SHELXL-97
_cell_angle_alpha 98.8679(12)
_cell_angle_beta 96.8074(12)
_cell_angle_gamma 112.3778(11)
_cell_formula_units_Z 2
_cell_length_a 11.4554(10)
_cell_length_b 12.7418(11)
_cell_length_c 23.037(2)
_cell_measurement_reflns_used 9962
_cell_measurement_temperature 173(2)
_cell_measurement_theta_max 27.51
_cell_measurement_theta_min 2.16
_cell_volume 3013.8(5)
_computing_cell_refinement 'Bruker SAINT'
_computing_data_collection 'Bruker APEX2'
_computing_data_reduction 'Bruker SAINT'
_computing_molecular_graphics 'Bruker SHELXTL'
_computing_publication_material 'Bruker SHELXTL'
_computing_structure_refinement 'SHELXL-97 (Sheldrick, 2008)'
_computing_structure_solution 'DIRDIF-2008 (Beurskens et al., 2008)'
_diffrn_ambient_temperature 173(2)
_diffrn_measured_fraction_theta_full 0.997
_diffrn_measured_fraction_theta_max 0.987
_diffrn_measurement_device_type 'Bruker APEX-II CCD'
_diffrn_measurement_method '\w scans'
_diffrn_radiation_monochromator graphite
_diffrn_radiation_source 'fine-focus sealed tube'
_diffrn_radiation_type MoK\a
_diffrn_radiation_wavelength 0.71073
_diffrn_reflns_av_R_equivalents 0.0451
_diffrn_reflns_av_sigmaI/netI 0.0629
_diffrn_reflns_limit_h_max 14
_diffrn_reflns_limit_h_min -14
_diffrn_reflns_limit_k_max 16
_diffrn_reflns_limit_k_min -16
_diffrn_reflns_limit_l_max 29
_diffrn_reflns_limit_l_min -29
_diffrn_reflns_number 26054
_diffrn_reflns_theta_full 25.30
_diffrn_reflns_theta_max 27.58
_diffrn_reflns_theta_min 1.77
_exptl_absorpt_coefficient_mu 4.689
_exptl_absorpt_correction_T_max 0.8062
_exptl_absorpt_correction_T_min 0.1259
_exptl_absorpt_correction_type integration
_exptl_absorpt_process_details 'SADABS (Sheldrick, 2008)'
_exptl_crystal_colour colourless
_exptl_crystal_density_diffrn 1.772
_exptl_crystal_density_method 'not measured'
_exptl_crystal_description prism
_exptl_crystal_F_000 1572
_exptl_crystal_size_max 0.75
_exptl_crystal_size_mid 0.16
_exptl_crystal_size_min 0.05
_platon_squeeze_details
;
Attempts to refine peaks of residual electron density as
disordered or partial-occupancy solvent dichloromethane chlorine or
carbon atoms were unsuccessful.  The data were corrected for
disordered electron density through use of the SQUEEZE procedure
(Sluis, P. van der; Spek, A. L. Acta Crystallogr. 1990, A46, 194-201)
as implemented in PLATON (Spek, A. L. Acta Crystallogr. 1990, A46,
C34; Spek, A. L. J. Appl. Cryst. 2003, 36, 7-13.  PLATON - a
multipurpose crystallographic tool.  Utrecht University, Utrecht, The
Netherlands).  A total solvent-accessible void volume of 368.7 cubic
Angstroms with a total electron count of 120 (consistent with three
molecules of solvent dichloromethane, or 1.5 molecules per formula
unit of the IrOs complex cation) was found in the unit cell.
;
_refine_diff_density_max 2.819
_refine_diff_density_min -2.442
_refine_diff_density_rms 0.162
_refine_ls_extinction_method none
_refine_ls_goodness_of_fit_ref 1.048
_refine_ls_hydrogen_treatment constr
_refine_ls_matrix_type full
_refine_ls_number_parameters 743
_refine_ls_number_reflns 13777
_refine_ls_number_restraints 2
_refine_ls_restrained_S_all 1.048
_refine_ls_R_factor_all 0.0621
_refine_ls_R_factor_gt 0.0452
_refine_ls_shift/su_max 0.001
_refine_ls_shift/su_mean 0.000
_refine_ls_structure_factor_coef Fsqd
_refine_ls_weighting_details 'calc w=1/[\s^2^(Fo^2^)+(0.0163P)^2^+19.8901P] where P=(Fo^2^+2Fc^2^)/3'
_refine_ls_weighting_scheme calc
_refine_ls_wR_factor_gt 0.0915
_refine_ls_wR_factor_ref 0.0971
_reflns_number_gt 10820
_reflns_number_total 13777
_reflns_threshold_expression I>2\s(I)
_cod_data_source_file om300316h_si_003.cif
_cod_data_source_block 3-3a
_cod_depositor_comments
;
The following automatic conversions were performed:

'_symmetry_cell_setting' value 'Triclinic' changed to 'triclinic'
according to /home/saulius/struct/CIF-dictionaries/cif_core.dic
dictionary named 'cif_core.dic' version 2.4.1 from 2010-06-29.

Automatic conversion script
Id: cif_fix_values 1891 2012-01-12 08:04:46Z andrius 
;
_cod_database_code 4078548

loop_
_symmetry_equiv_pos_as_xyz
'x, y, z'
'-x, -y, -z'

loop_
_atom_site_label
_atom_site_type_symbol
_atom_site_fract_x
_atom_site_fract_y
_atom_site_fract_z
_atom_site_U_iso_or_equiv
_atom_site_adp_type
_atom_site_occupancy
_atom_site_symmetry_multiplicity
_atom_site_calc_flag
_atom_site_refinement_flags
_atom_site_disorder_assembly
_atom_site_disorder_group
IrA Ir 0.37315(2) 0.059626(19) 0.300709(10) 0.01961(6) Uani 0.50 1 d P A 1
OsA Os 0.56648(2) 0.152910(19) 0.229111(10) 0.01936(6) Uani 0.50 1 d P A 1
IrB Ir 0.56648(2) 0.152910(19) 0.229111(10) 0.01936(6) Uani 0.50 1 d P A 2
OsB Os 0.37315(2) 0.059626(19) 0.300709(10) 0.01961(6) Uani 0.50 1 d P A 2
P1 P 0.28709(15) 0.18407(13) 0.26599(7) 0.0219(3) Uani 1 1 d . . .
P2 P 0.55740(15) 0.33749(13) 0.24999(7) 0.0215(3) Uani 1 1 d . . .
P3 P 0.29619(14) -0.12279(13) 0.23513(7) 0.0201(3) Uani 1 1 d . . .
P4 P 0.56446(14) -0.03453(13) 0.19973(7) 0.0199(3) Uani 1 1 d . . .
O1 O 0.1661(5) -0.0384(5) 0.3734(2) 0.0460(13) Uani 1 1 d . A .
O2 O 0.8129(5) 0.2529(5) 0.1811(3) 0.0428(13) Uani 1 1 d . A .
O3 O 0.3583(4) 0.0673(4) 0.1161(2) 0.0296(10) Uani 1 1 d . A .
C1 C 0.2473(7) 0.0004(6) 0.3473(3) 0.0295(14) Uani 1 1 d . . .
C2 C 0.7189(6) 0.2168(5) 0.1989(3) 0.0281(14) Uani 1 1 d . . .
C3 C 0.4359(6) 0.1037(5) 0.1596(3) 0.0210(12) Uani 1 1 d . . .
C4 C 0.5806(6) 0.1442(5) 0.3518(3) 0.0232(12) Uani 1 1 d . . .
C5 C 0.5077(6) 0.2050(6) 0.3755(3) 0.0260(13) Uani 1 1 d . A .
H5A H 0.5304 0.2846 0.3685 0.031 Uiso 1 1 calc R B 1
H5B H 0.4916 0.1984 0.4163 0.031 Uiso 1 1 calc R B 1
C6 C 0.5210(6) 0.0228(5) 0.3547(3) 0.0251(13) Uani 1 1 d . A .
H6A H 0.5051 0.0070 0.3945 0.030 Uiso 1 1 calc R C 1
H6B H 0.5544 -0.0296 0.3329 0.030 Uiso 1 1 calc R C 1
C7 C 0.6830(6) 0.1910(5) 0.3190(3) 0.0263(13) Uani 1 1 d . A .
H7A H 0.7412 0.1502 0.3197 0.032 Uiso 1 1 calc R D 1
H7B H 0.7337 0.2755 0.3345 0.032 Uiso 1 1 calc R D 1
C8 C 0.4135(5) 0.3341(5) 0.2794(3) 0.0222(12) Uani 1 1 d . A .
H8A H 0.3781 0.3826 0.2600 0.027 Uiso 1 1 calc R . .
H8B H 0.4386 0.3679 0.3230 0.027 Uiso 1 1 calc R . .
C9 C 0.3967(6) -0.1416(5) 0.1812(3) 0.0254(13) Uani 1 1 d . A .
H9A H 0.3962 -0.2201 0.1780 0.030 Uiso 1 1 calc R . .
H9B H 0.3571 -0.1379 0.1414 0.030 Uiso 1 1 calc R . .
C11 C 0.1790(6) 0.2204(5) 0.3109(3) 0.0238(13) Uani 1 1 d . A .
C12 C 0.2039(7) 0.2335(7) 0.3725(3) 0.0400(18) Uani 1 1 d . . .
H12 H 0.2716 0.2171 0.3912 0.048 Uiso 1 1 calc R A .
C13 C 0.1300(8) 0.2707(8) 0.4067(4) 0.052(2) Uani 1 1 d . A .
H13 H 0.1486 0.2804 0.4490 0.062 Uiso 1 1 calc R . .
C14 C 0.0306(7) 0.2941(7) 0.3812(4) 0.049(2) Uani 1 1 d . . .
H14 H -0.0215 0.3165 0.4052 0.058 Uiso 1 1 calc R A .
C15 C 0.0079(6) 0.2843(6) 0.3201(4) 0.0393(18) Uani 1 1 d . A .
H15 H -0.0583 0.3036 0.3023 0.047 Uiso 1 1 calc R . .
C16 C 0.0792(6) 0.2471(5) 0.2839(3) 0.0310(15) Uani 1 1 d . . .
H16 H 0.0614 0.2396 0.2418 0.037 Uiso 1 1 calc R A .
C21 C 0.1965(6) 0.1573(5) 0.1905(3) 0.0275(14) Uani 1 1 d . A .
C22 C 0.0868(7) 0.0527(6) 0.1710(4) 0.0396(18) Uani 1 1 d . . .
H22 H 0.0684 -0.0042 0.1948 0.048 Uiso 1 1 calc R A .
C23 C 0.0052(8) 0.0322(7) 0.1171(4) 0.050(2) Uani 1 1 d . A .
H23 H -0.0691 -0.0389 0.1043 0.060 Uiso 1 1 calc R . .
C24 C 0.0303(8) 0.1138(7) 0.0817(4) 0.047(2) Uani 1 1 d . . .
H24 H -0.0259 0.0987 0.0447 0.056 Uiso 1 1 calc R A .
C25 C 0.1391(7) 0.2184(7) 0.1010(3) 0.0408(18) Uani 1 1 d . A .
H25 H 0.1573 0.2750 0.0771 0.049 Uiso 1 1 calc R . .
C26 C 0.2201(6) 0.2396(6) 0.1547(3) 0.0304(14) Uani 1 1 d . . .
H26 H 0.2933 0.3115 0.1677 0.037 Uiso 1 1 calc R A .
C31 C 0.5468(6) 0.4043(5) 0.1855(3) 0.0238(13) Uani 1 1 d . A .
C32 C 0.5565(6) 0.3564(6) 0.1294(3) 0.0290(14) Uani 1 1 d . . .
H32 H 0.5755 0.2896 0.1235 0.035 Uiso 1 1 calc R A .
C33 C 0.5382(6) 0.4065(6) 0.0813(3) 0.0314(15) Uani 1 1 d . A .
H33 H 0.5463 0.3741 0.0428 0.038 Uiso 1 1 calc R . .
C34 C 0.5088(7) 0.5017(6) 0.0888(3) 0.0362(16) Uani 1 1 d . . .
H34 H 0.4930 0.5332 0.0554 0.043 Uiso 1 1 calc R A .
C35 C 0.5023(6) 0.5524(6) 0.1463(4) 0.0355(17) Uani 1 1 d . A .
H35 H 0.4839 0.6196 0.1523 0.043 Uiso 1 1 calc R . .
C36 C 0.5226(6) 0.5042(5) 0.1933(3) 0.0293(14) Uani 1 1 d . . .
H36 H 0.5201 0.5396 0.2323 0.035 Uiso 1 1 calc R A .
C41 C 0.6957(6) 0.4565(5) 0.3004(3) 0.0253(13) Uani 1 1 d . A .
C42 C 0.8120(6) 0.4910(5) 0.2801(3) 0.0286(14) Uani 1 1 d . . .
H42 H 0.8147 0.4558 0.2411 0.034 Uiso 1 1 calc R A .
C43 C 0.9246(6) 0.5770(6) 0.3168(4) 0.0413(19) Uani 1 1 d . A .
H43 H 1.0035 0.5997 0.3028 0.050 Uiso 1 1 calc R . .
C44 C 0.9205(7) 0.6291(6) 0.3736(4) 0.0412(19) Uani 1 1 d . . .
H44 H 0.9968 0.6876 0.3986 0.049 Uiso 1 1 calc R A .
C45 C 0.8053(7) 0.5959(6) 0.3941(3) 0.0421(19) Uani 1 1 d . A .
H45 H 0.8030 0.6314 0.4331 0.051 Uiso 1 1 calc R . .
C46 C 0.6922(7) 0.5100(6) 0.3573(3) 0.0329(15) Uani 1 1 d . . .
H46 H 0.6132 0.4883 0.3712 0.040 Uiso 1 1 calc R A .
C51 C 0.1334(6) -0.1875(5) 0.1899(3) 0.0228(12) Uani 1 1 d . A .
C52 C 0.0329(6) -0.2170(6) 0.2211(3) 0.0329(15) Uani 1 1 d . . .
H52 H 0.0509 -0.1974 0.2637 0.039 Uiso 1 1 calc R A .
C53 C -0.0949(7) -0.2756(6) 0.1901(4) 0.0375(17) Uani 1 1 d . A .
H53 H -0.1634 -0.2942 0.2115 0.045 Uiso 1 1 calc R . .
C54 C -0.1208(7) -0.3062(7) 0.1284(4) 0.0407(18) Uani 1 1 d . . .
H54 H -0.2070 -0.3499 0.1074 0.049 Uiso 1 1 calc R A .
C55 C -0.0226(7) -0.2737(8) 0.0972(4) 0.050(2) Uani 1 1 d . A .
H55 H -0.0412 -0.2918 0.0546 0.059 Uiso 1 1 calc R . .
C56 C 0.1049(7) -0.2140(7) 0.1279(3) 0.0379(17) Uani 1 1 d . . .
H56 H 0.1725 -0.1914 0.1061 0.045 Uiso 1 1 calc R A .
C61 C 0.2797(6) -0.2469(5) 0.2716(3) 0.0268(14) Uani 1 1 d . A .
C62 C 0.3079(6) -0.2367(6) 0.3336(3) 0.0295(14) Uani 1 1 d . . .
H62 H 0.3336 -0.1636 0.3602 0.035 Uiso 1 1 calc R A .
C63 C 0.2980(7) -0.3333(6) 0.3558(4) 0.0412(18) Uani 1 1 d . A .
H63 H 0.3181 -0.3250 0.3979 0.049 Uiso 1 1 calc R . .
C64 C 0.2605(7) -0.4406(6) 0.3198(4) 0.0387(18) Uani 1 1 d . . .
H64 H 0.2574 -0.5052 0.3363 0.046 Uiso 1 1 calc R A .
C65 C 0.2268(7) -0.4530(6) 0.2581(4) 0.0377(17) Uani 1 1 d . A .
H65 H 0.1971 -0.5276 0.2323 0.045 Uiso 1 1 calc R . .
C66 C 0.2365(6) -0.3574(6) 0.2344(3) 0.0308(15) Uani 1 1 d . . .
H66 H 0.2136 -0.3669 0.1923 0.037 Uiso 1 1 calc R A .
C71 C 0.6588(6) -0.0866(5) 0.2477(3) 0.0235(13) Uani 1 1 d . A .
C72 C 0.7916(6) -0.0180(5) 0.2627(3) 0.0273(14) Uani 1 1 d . . .
H72 H 0.8278 0.0482 0.2460 0.033 Uiso 1 1 calc R A .
C73 C 0.8702(7) -0.0471(6) 0.3019(3) 0.0368(16) Uani 1 1 d . A .
H73 H 0.9595 0.0014 0.3135 0.044 Uiso 1 1 calc R . .
C74 C 0.8200(8) -0.1451(6) 0.3241(3) 0.0401(17) Uani 1 1 d . . .
H74 H 0.8752 -0.1653 0.3499 0.048 Uiso 1 1 calc R A .
C75 C 0.6883(7) -0.2160(6) 0.3091(3) 0.0351(16) Uani 1 1 d . A .
H75 H 0.6539 -0.2841 0.3245 0.042 Uiso 1 1 calc R . .
C76 C 0.6074(7) -0.1855(6) 0.2711(3) 0.0309(15) Uani 1 1 d . . .
H76 H 0.5175 -0.2322 0.2612 0.037 Uiso 1 1 calc R A .
C81 C 0.6138(5) -0.0641(5) 0.1280(3) 0.0226(12) Uani 1 1 d . A .
C82 C 0.6147(6) 0.0033(6) 0.0851(3) 0.0293(14) Uani 1 1 d . . .
H82 H 0.5954 0.0696 0.0939 0.035 Uiso 1 1 calc R A .
C83 C 0.6439(6) -0.0269(6) 0.0298(3) 0.0331(15) Uani 1 1 d . A .
H83 H 0.6447 0.0190 0.0009 0.040 Uiso 1 1 calc R . .
C84 C 0.6716(6) -0.1229(6) 0.0166(3) 0.0332(15) Uani 1 1 d . . .
H84 H 0.6909 -0.1434 -0.0214 0.040 Uiso 1 1 calc R A .
C85 C 0.6713(7) -0.1886(6) 0.0580(3) 0.0350(16) Uani 1 1 d . A .
H85 H 0.6897 -0.2552 0.0487 0.042 Uiso 1 1 calc R . .
C86 C 0.6442(6) -0.1589(6) 0.1137(3) 0.0298(14) Uani 1 1 d . . .
H86 H 0.6465 -0.2043 0.1426 0.036 Uiso 1 1 calc R A .
S1 S 0.2284(4) 0.5672(6) 0.0320(2) 0.0383(11) Uani 0.50 1 d P E 1
F91 F 0.1592(16) 0.7253(10) -0.0139(6) 0.103(6) Uani 0.50 1 d P E 1
F92 F 0.062(2) 0.5560(17) -0.0626(10) 0.167(10) Uani 0.50 1 d P E 1
F93 F 0.245(2) 0.6641(19) -0.0626(8) 0.138(8) Uani 0.50 1 d P E 1
O91 O 0.2495(11) 0.4816(10) 0.0009(5) 0.051(3) Uani 0.50 1 d P E 1
O92 O 0.3342(16) 0.6653(13) 0.0650(8) 0.105(7) Uani 0.50 1 d P E 1
O93 O 0.1203(17) 0.541(2) 0.0617(10) 0.128(9) Uani 0.50 1 d P E 1
C91 C 0.1725(18) 0.627(2) -0.0255(9) 0.056(5) Uani 0.50 1 d P E 1
S2 S 0.4783(6) 0.5338(6) 0.4832(3) 0.0393(11) Uani 0.50 1 d P F -1
F94 F 0.407(3) 0.341(4) 0.510(2) 0.099(8) Uani 0.50 1 d P F -1
F95 F 0.626(4) 0.427(3) 0.5019(13) 0.083(7) Uani 0.50 1 d P F -1
F96 F 0.569(2) 0.4857(15) 0.5803(8) 0.065(5) Uani 0.50 1 d P F -1
O94 O 0.553(3) 0.644(4) 0.489(2) 0.109(14) Uani 0.50 1 d P F -1
O95 O 0.372(4) 0.539(3) 0.5130(13) 0.070(7) Uani 0.50 1 d P F -1
O96 O 0.4350(18) 0.4666(15) 0.4220(9) 0.044(4) Uani 0.50 1 d P F -1
C92 C 0.539(3) 0.444(3) 0.5215(15) 0.0393(11) Uani 0.50 1 d P F -1
Cl1S Cl 0.2735(11) 0.7487(10) -0.0084(5) 0.141(3) Uiso 0.50 1 d PD G 2
Cl2S Cl 0.2319(15) 0.5581(16) 0.0403(7) 0.141(3) Uiso 0.50 1 d PD G 2
C1S C 0.167(4) 0.604(2) -0.0186(19) 0.141(3) Uiso 0.50 1 d PD G 2
H1SA H 0.1642 0.5578 -0.0579 0.169 Uiso 0.50 1 calc PR G 2
H1SB H 0.0788 0.5968 -0.0156 0.169 Uiso 0.50 1 calc PR G 2

loop_
_atom_site_aniso_label
_atom_site_aniso_U_11
_atom_site_aniso_U_22
_atom_site_aniso_U_33
_atom_site_aniso_U_23
_atom_site_aniso_U_13
_atom_site_aniso_U_12
IrA 0.02294(12) 0.01619(11) 0.01869(12) 0.00272(9) 0.00193(9) 0.00789(9)
OsA 0.01996(12) 0.01471(11) 0.02133(13) 0.00399(9) 0.00087(9) 0.00569(9)
IrB 0.01996(12) 0.01471(11) 0.02133(13) 0.00399(9) 0.00087(9) 0.00569(9)
OsB 0.02294(12) 0.01619(11) 0.01869(12) 0.00272(9) 0.00193(9) 0.00789(9)
P1 0.0212(7) 0.0165(7) 0.0254(8) 0.0028(6) 0.0001(6) 0.0068(6)
P2 0.0211(7) 0.0151(7) 0.0249(8) 0.0038(6) -0.0002(6) 0.0052(6)
P3 0.0207(7) 0.0146(7) 0.0228(8) 0.0053(6) 0.0061(6) 0.0039(6)
P4 0.0212(7) 0.0165(7) 0.0210(8) 0.0040(6) 0.0044(6) 0.0066(6)
O1 0.050(3) 0.056(4) 0.035(3) 0.015(3) 0.019(3) 0.020(3)
O2 0.030(3) 0.041(3) 0.059(4) 0.013(3) 0.018(3) 0.013(2)
O3 0.030(2) 0.034(2) 0.023(2) 0.0038(19) -0.0011(19) 0.014(2)
C1 0.038(4) 0.028(3) 0.027(3) 0.007(3) 0.007(3) 0.017(3)
C2 0.022(3) 0.020(3) 0.036(4) 0.010(3) -0.003(3) 0.004(2)
C3 0.023(3) 0.013(3) 0.029(3) 0.006(2) 0.008(3) 0.007(2)
C4 0.027(3) 0.027(3) 0.014(3) 0.001(2) -0.001(2) 0.013(3)
C5 0.032(3) 0.030(3) 0.017(3) 0.003(2) 0.000(2) 0.016(3)
C6 0.036(3) 0.027(3) 0.016(3) 0.007(2) 0.003(3) 0.017(3)
C7 0.022(3) 0.019(3) 0.034(4) 0.003(3) 0.002(3) 0.005(2)
C8 0.024(3) 0.014(3) 0.029(3) 0.006(2) 0.003(2) 0.007(2)
C9 0.021(3) 0.015(3) 0.035(4) 0.004(2) 0.006(3) 0.002(2)
C11 0.024(3) 0.018(3) 0.031(3) 0.004(2) 0.002(3) 0.011(2)
C12 0.034(4) 0.046(4) 0.039(4) -0.004(3) 0.001(3) 0.022(3)
C13 0.048(5) 0.068(6) 0.033(4) -0.015(4) 0.006(4) 0.027(4)
C14 0.031(4) 0.048(5) 0.061(6) -0.010(4) 0.012(4) 0.016(4)
C15 0.023(3) 0.030(4) 0.062(5) 0.001(3) 0.005(3) 0.012(3)
C16 0.019(3) 0.025(3) 0.047(4) 0.009(3) 0.001(3) 0.009(3)
C21 0.025(3) 0.022(3) 0.032(4) 0.003(3) -0.003(3) 0.009(3)
C22 0.036(4) 0.019(3) 0.053(5) 0.007(3) -0.010(3) 0.007(3)
C23 0.043(4) 0.031(4) 0.056(5) 0.001(4) -0.023(4) 0.006(3)
C24 0.047(5) 0.041(4) 0.038(4) 0.003(3) -0.018(4) 0.013(4)
C25 0.035(4) 0.048(4) 0.040(4) 0.016(4) 0.002(3) 0.017(3)
C26 0.027(3) 0.032(3) 0.028(4) 0.010(3) 0.004(3) 0.007(3)
C31 0.021(3) 0.017(3) 0.028(3) 0.007(2) -0.002(2) 0.003(2)
C32 0.024(3) 0.023(3) 0.039(4) 0.011(3) 0.000(3) 0.008(3)
C33 0.029(3) 0.032(4) 0.030(4) 0.014(3) 0.006(3) 0.006(3)
C34 0.034(4) 0.035(4) 0.044(4) 0.023(3) 0.005(3) 0.014(3)
C35 0.031(3) 0.020(3) 0.065(5) 0.021(3) 0.013(3) 0.015(3)
C36 0.027(3) 0.018(3) 0.039(4) 0.007(3) 0.002(3) 0.007(3)
C41 0.021(3) 0.019(3) 0.031(3) 0.006(2) 0.001(2) 0.004(2)
C42 0.021(3) 0.019(3) 0.034(4) -0.003(3) -0.001(3) 0.001(2)
C43 0.019(3) 0.021(3) 0.075(6) 0.013(3) -0.003(3) 0.000(3)
C44 0.035(4) 0.027(4) 0.042(5) 0.008(3) -0.011(3) -0.004(3)
C45 0.049(4) 0.035(4) 0.018(3) 0.000(3) -0.004(3) -0.005(3)
C46 0.032(4) 0.023(3) 0.031(4) 0.002(3) -0.001(3) 0.001(3)
C51 0.028(3) 0.016(3) 0.024(3) 0.004(2) 0.006(2) 0.007(2)
C52 0.025(3) 0.032(4) 0.036(4) 0.007(3) 0.006(3) 0.006(3)
C53 0.028(3) 0.031(4) 0.052(5) 0.011(3) 0.011(3) 0.008(3)
C54 0.023(3) 0.039(4) 0.046(5) -0.001(3) -0.003(3) 0.005(3)
C55 0.036(4) 0.055(5) 0.041(5) -0.005(4) -0.002(3) 0.009(4)
C56 0.027(3) 0.046(4) 0.029(4) -0.002(3) 0.003(3) 0.007(3)
C61 0.029(3) 0.021(3) 0.038(4) 0.009(3) 0.013(3) 0.015(3)
C62 0.037(4) 0.024(3) 0.032(4) 0.009(3) 0.013(3) 0.014(3)
C63 0.045(4) 0.034(4) 0.047(5) 0.022(3) 0.009(4) 0.013(3)
C64 0.038(4) 0.024(3) 0.065(5) 0.022(3) 0.020(4) 0.016(3)
C65 0.036(4) 0.022(3) 0.056(5) 0.012(3) 0.011(3) 0.011(3)
C66 0.025(3) 0.025(3) 0.045(4) 0.009(3) 0.013(3) 0.009(3)
C71 0.034(3) 0.025(3) 0.013(3) 0.001(2) 0.004(2) 0.014(3)
C72 0.028(3) 0.020(3) 0.032(4) 0.006(3) 0.001(3) 0.010(3)
C73 0.034(4) 0.030(4) 0.039(4) 0.001(3) -0.005(3) 0.012(3)
C74 0.053(5) 0.037(4) 0.035(4) 0.009(3) 0.000(3) 0.026(4)
C75 0.048(4) 0.026(3) 0.035(4) 0.011(3) 0.006(3) 0.018(3)
C76 0.038(4) 0.025(3) 0.032(4) 0.009(3) 0.008(3) 0.014(3)
C81 0.019(3) 0.023(3) 0.023(3) 0.002(2) 0.003(2) 0.007(2)
C82 0.027(3) 0.033(4) 0.029(4) 0.009(3) 0.005(3) 0.013(3)
C83 0.033(4) 0.045(4) 0.027(4) 0.016(3) 0.011(3) 0.017(3)
C84 0.027(3) 0.044(4) 0.026(4) 0.006(3) 0.007(3) 0.012(3)
C85 0.039(4) 0.030(4) 0.033(4) 0.001(3) 0.007(3) 0.012(3)
C86 0.034(4) 0.026(3) 0.027(4) 0.005(3) 0.001(3) 0.012(3)
S1 0.0182(15) 0.061(3) 0.028(2) 0.0017(18) 0.0067(14) 0.0097(16)
F91 0.151(13) 0.059(7) 0.094(10) -0.017(7) -0.069(9) 0.077(9)
F92 0.163(18) 0.125(15) 0.164(19) -0.001(13) -0.093(15) 0.054(14)
F93 0.21(2) 0.22(2) 0.114(13) 0.111(14) 0.121(14) 0.175(18)
O91 0.059(7) 0.049(7) 0.037(6) 0.008(5) -0.012(5) 0.019(6)
O92 0.098(12) 0.053(9) 0.120(15) -0.045(9) -0.057(11) 0.031(9)
O93 0.105(13) 0.22(2) 0.178(19) 0.154(18) 0.121(14) 0.117(15)
C91 0.026(8) 0.074(14) 0.041(10) -0.004(9) 0.002(7) 0.000(8)
S2 0.036(3) 0.051(3) 0.034(2) 0.000(2) 0.0019(17) 0.0263(17)
F94 0.050(13) 0.083(17) 0.099(13) 0.017(12) 0.005(11) -0.038(11)
F95 0.079(11) 0.105(16) 0.101(19) 0.032(11) 0.033(13) 0.067(12)
F96 0.088(10) 0.087(13) 0.032(6) -0.007(8) -0.009(5) 0.062(10)
O94 0.08(3) 0.058(13) 0.106(18) -0.022(11) 0.03(2) -0.046(17)
O95 0.076(12) 0.11(2) 0.047(12) 0.007(11) 0.025(10) 0.058(16)
O96 0.039(7) 0.060(11) 0.029(7) -0.001(8) 0.004(5) 0.021(8)
C92 0.036(3) 0.051(3) 0.034(2) 0.000(2) 0.0019(17) 0.0263(17)

loop_
_atom_type_symbol
_atom_type_description
_atom_type_scat_dispersion_real
_atom_type_scat_dispersion_imag
_atom_type_scat_source
C C 0.0033 0.0016 'International Tables Vol C Tables 4.2.6.8 and 6.1.1.4'
H H 0.0000 0.0000 'International Tables Vol C Tables 4.2.6.8 and 6.1.1.4'
O O 0.0106 0.0060 'International Tables Vol C Tables 4.2.6.8 and 6.1.1.4'
F F 0.0171 0.0103 'International Tables Vol C Tables 4.2.6.8 and 6.1.1.4'
P P 0.1023 0.0942 'International Tables Vol C Tables 4.2.6.8 and 6.1.1.4'
S S 0.1246 0.1234 'International Tables Vol C Tables 4.2.6.8 and 6.1.1.4'
Cl Cl 0.1484 0.1585 'International Tables Vol C Tables 4.2.6.8 and 6.1.1.4'
Os Os -1.2165 7.6030 'International Tables Vol C Tables 4.2.6.8 and 6.1.1.4'
Ir Ir -1.4442 7.9887 'International Tables Vol C Tables 4.2.6.8 and 6.1.1.4'

loop_
_geom_angle_atom_site_label_1
_geom_angle_atom_site_label_2
_geom_angle_atom_site_label_3
_geom_angle
C1 IrA C6 94.2(3)
C1 IrA C5 94.4(3)
C6 IrA C5 64.1(2)
C1 IrA C4 115.3(3)
C6 IrA C4 37.6(2)
C5 IrA C4 37.1(2)
C1 IrA P3 90.8(2)
C6 IrA P3 91.89(16)
C5 IrA P3 155.74(16)
C4 IrA P3 120.25(16)
C1 IrA P1 95.3(2)
C6 IrA P1 153.45(17)
C5 IrA P1 90.44(16)
C4 IrA P1 116.62(16)
P3 IrA P1 112.69(5)
C1 IrA OsA 179.4(2)
C6 IrA OsA 86.21(17)
C5 IrA OsA 85.41(17)
C4 IrA OsA 64.78(15)
P3 IrA OsA 89.62(4)
P1 IrA OsA 84.16(4)
C2 OsA C3 102.6(3)
C2 OsA C7 89.7(3)
C3 OsA C7 167.6(2)
C2 OsA P4 89.4(2)
C3 OsA P4 83.99(17)
C7 OsA P4 94.92(17)
C2 OsA P2 90.6(2)
C3 OsA P2 91.05(17)
C7 OsA P2 90.17(17)
P4 OsA P2 174.91(5)
C2 OsA IrA 166.60(19)
C3 OsA IrA 90.53(17)
C7 OsA IrA 77.08(16)
P4 OsA IrA 89.51(4)
P2 OsA IrA 91.65(4)
C21 P1 C11 100.3(3)
C21 P1 C8 105.1(3)
C11 P1 C8 96.7(3)
C21 P1 IrA 124.9(2)
C11 P1 IrA 115.3(2)
C8 P1 IrA 110.55(19)
C41 P2 C31 99.9(3)
C41 P2 C8 106.6(3)
C31 P2 C8 101.8(3)
C41 P2 OsA 117.3(2)
C31 P2 OsA 116.0(2)
C8 P2 OsA 113.31(18)
C51 P3 C9 103.6(3)
C51 P3 C61 96.5(3)
C9 P3 C61 100.4(3)
C51 P3 IrA 120.9(2)
C9 P3 IrA 116.58(19)
C61 P3 IrA 115.3(2)
C71 P4 C9 108.7(3)
C71 P4 C81 100.9(3)
C9 P4 C81 99.7(3)
C71 P4 OsA 120.9(2)
C9 P4 OsA 108.5(2)
C81 P4 OsA 115.9(2)
O1 C1 IrA 176.9(6)
O2 C2 OsA 177.7(6)
O3 C3 OsA 175.4(5)
C5 C4 C6 110.0(6)
C5 C4 C7 124.9(6)
C6 C4 C7 124.1(6)
C5 C4 IrA 69.8(3)
C6 C4 IrA 69.0(3)
C7 C4 IrA 118.6(4)
C4 C5 IrA 73.1(3)
C4 C6 IrA 73.4(3)
C4 C7 OsA 99.6(4)
P2 C8 P1 112.2(3)
P4 C9 P3 115.2(3)
C12 C11 C16 119.3(6)
C12 C11 P1 119.7(5)
C16 C11 P1 120.6(5)
C13 C12 C11 119.8(7)
C14 C13 C12 121.8(8)
C13 C14 C15 118.6(7)
C14 C15 C16 121.7(7)
C15 C16 C11 118.8(7)
C26 C21 C22 118.4(6)
C26 C21 P1 124.2(5)
C22 C21 P1 116.8(5)
C23 C22 C21 120.1(7)
C24 C23 C22 121.0(7)
C23 C24 C25 119.2(7)
C26 C25 C24 120.1(7)
C25 C26 C21 121.2(6)
C32 C31 C36 119.0(6)
C32 C31 P2 122.3(5)
C36 C31 P2 118.6(5)
C31 C32 C33 119.6(6)
C34 C33 C32 121.0(7)
C33 C34 C35 119.3(6)
C36 C35 C34 119.3(6)
C35 C36 C31 121.6(7)
C46 C41 C42 119.4(6)
C46 C41 P2 124.2(5)
C42 C41 P2 116.4(5)
C41 C42 C43 120.5(7)
C44 C43 C42 119.8(7)
C43 C44 C45 120.2(6)
C44 C45 C46 120.2(7)
C41 C46 C45 120.0(7)
C56 C51 C52 118.9(6)
C56 C51 P3 124.7(5)
C52 C51 P3 116.3(5)
C51 C52 C53 120.3(7)
C54 C53 C52 119.8(7)
C55 C54 C53 120.2(7)
C54 C55 C56 120.0(8)
C51 C56 C55 120.6(7)
C66 C61 C62 118.1(6)
C66 C61 P3 117.6(5)
C62 C61 P3 124.3(5)
C63 C62 C61 119.6(7)
C64 C63 C62 122.6(8)
C63 C64 C65 118.4(7)
C66 C65 C64 120.3(7)
C65 C66 C61 120.8(7)
C76 C71 C72 119.5(6)
C76 C71 P4 124.6(5)
C72 C71 P4 115.9(5)
C73 C72 C71 119.9(6)
C74 C73 C72 120.5(7)
C73 C74 C75 120.7(7)
C74 C75 C76 119.3(6)
C71 C76 C75 120.0(6)
C86 C81 C82 118.2(6)
C86 C81 P4 119.9(5)
C82 C81 P4 121.8(5)
C83 C82 C81 120.0(6)
C84 C83 C82 120.5(7)
C85 C84 C83 119.9(7)
C84 C85 C86 120.4(7)
C81 C86 C85 121.0(6)
O91 S1 O92 118.4(9)
O91 S1 O93 120.1(12)
O92 S1 O93 111.4(14)
O91 S1 C91 102.7(10)
O92 S1 C91 100.8(10)
O93 S1 C91 98.4(11)
F93 C91 F91 90.6(18)
F93 C91 F92 101(2)
F91 C91 F92 102.7(19)
F93 C91 S1 118.9(18)
F91 C91 S1 122.5(16)
F92 C91 S1 116.3(16)
O94 S2 O96 115(3)
O94 S2 O95 103(3)
O96 S2 O95 113.6(17)
O94 S2 C92 119(3)
O96 S2 C92 102.1(11)
O95 S2 C92 104.4(12)
F95 C92 F96 112(3)
F95 C92 F94 119(3)
F96 C92 F94 105(3)
F95 C92 S2 114(2)
F96 C92 S2 110.3(17)
F94 C92 S2 94(2)
Cl1S C1S Cl2S 102.9(12)

loop_
_geom_bond_atom_site_label_1
_geom_bond_atom_site_label_2
_geom_bond_distance
IrA C1 1.894(7)
IrA C6 2.219(6)
IrA C5 2.233(6)
IrA C4 2.278(6)
IrA P3 2.3459(15)
IrA P1 2.3495(16)
IrA OsA 2.9162(4)
OsA C2 1.891(7)
OsA C3 1.899(6)
OsA C7 2.202(6)
OsA P4 2.3704(15)
OsA P2 2.3713(16)
P1 C21 1.827(7)
P1 C11 1.847(6)
P1 C8 1.858(6)
P2 C41 1.830(6)
P2 C31 1.835(6)
P2 C8 1.843(6)
P3 C51 1.829(6)
P3 C9 1.839(6)
P3 C61 1.860(6)
P4 C71 1.821(6)
P4 C9 1.834(6)
P4 C81 1.839(6)
O1 C1 1.160(8)
O2 C2 1.151(8)
O3 C3 1.157(7)
C4 C5 1.437(8)
C4 C6 1.449(8)
C4 C7 1.456(9)
C11 C12 1.383(10)
C11 C16 1.416(8)
C12 C13 1.382(10)
C13 C14 1.373(12)
C14 C15 1.379(12)
C15 C16 1.386(10)
C21 C26 1.398(9)
C21 C22 1.401(9)
C22 C23 1.387(10)
C23 C24 1.386(11)
C24 C25 1.396(11)
C25 C26 1.378(9)
C31 C32 1.379(9)
C31 C36 1.393(9)
C32 C33 1.395(9)
C33 C34 1.370(10)
C34 C35 1.405(11)
C35 C36 1.364(10)
C41 C46 1.395(9)
C41 C42 1.397(9)
C42 C43 1.400(9)
C43 C44 1.388(11)
C44 C45 1.388(11)
C45 C46 1.403(9)
C51 C56 1.384(9)
C51 C52 1.391(9)
C52 C53 1.402(9)
C53 C54 1.379(11)
C54 C55 1.373(11)
C55 C56 1.399(10)
C61 C66 1.400(9)
C61 C62 1.403(9)
C62 C63 1.374(9)
C63 C64 1.364(10)
C64 C65 1.394(11)
C65 C66 1.383(9)
C71 C76 1.395(9)
C71 C72 1.403(9)
C72 C73 1.389(9)
C73 C74 1.367(10)
C74 C75 1.398(10)
C75 C76 1.401(9)
C81 C86 1.383(9)
C81 C82 1.404(9)
C82 C83 1.390(9)
C83 C84 1.376(10)
C84 C85 1.362(10)
C85 C86 1.386(10)
S1 O91 1.328(15)
S1 O92 1.394(15)
S1 O93 1.439(14)
S1 C91 1.79(2)
F91 C91 1.32(3)
F92 C91 1.33(2)
F93 C91 1.28(3)
S2 O94 1.31(4)
S2 O96 1.45(2)
S2 O95 1.49(3)
S2 C92 1.83(2)
F94 C92 1.54(4)
F95 C92 1.22(4)
F96 C92 1.33(4)
Cl1S C1S 1.744(10)
Cl2S C1S 1.751(10)

loop_
_geom_torsion_atom_site_label_1
_geom_torsion_atom_site_label_2
_geom_torsion_atom_site_label_3
_geom_torsion_atom_site_label_4
_geom_torsion
C1 IrA OsA C2 110(21)
C6 IrA OsA C2 -21.6(9)
C5 IrA OsA C2 42.7(9)
C4 IrA OsA C2 10.5(9)
P3 IrA OsA C2 -113.5(9)
P1 IrA OsA C2 133.6(9)
C1 IrA OsA C3 -81(21)
C6 IrA OsA C3 147.7(2)
C5 IrA OsA C3 -148.0(2)
C4 IrA OsA C3 179.8(2)
P3 IrA OsA C3 55.75(17)
P1 IrA OsA C3 -57.10(17)
C1 IrA OsA C7 100(21)
C6 IrA OsA C7 -31.5(2)
C5 IrA OsA C7 32.8(2)
C4 IrA OsA C7 0.7(2)
P3 IrA OsA C7 -123.39(17)
P1 IrA OsA C7 123.75(17)
C1 IrA OsA P4 -165(25)
C6 IrA OsA P4 63.69(16)
C5 IrA OsA P4 128.00(16)
C4 IrA OsA P4 95.83(17)
P3 IrA OsA P4 -28.23(5)
P1 IrA OsA P4 -141.09(5)
C1 IrA OsA P2 10(21)
C6 IrA OsA P2 -121.27(16)
C5 IrA OsA P2 -56.95(16)
C4 IrA OsA P2 -89.13(17)
P3 IrA OsA P2 146.81(5)
P1 IrA OsA P2 33.96(5)
C1 IrA P1 C21 -104.9(3)
C6 IrA P1 C21 144.7(4)
C5 IrA P1 C21 160.7(3)
C4 IrA P1 C21 133.3(3)
P3 IrA P1 C21 -11.8(3)
OsA IrA P1 C21 75.4(3)
C1 IrA P1 C11 19.8(3)
C6 IrA P1 C11 -90.6(4)
C5 IrA P1 C11 -74.6(3)
C4 IrA P1 C11 -101.9(3)
P3 IrA P1 C11 112.9(2)
OsA IrA P1 C11 -159.9(2)
C1 IrA P1 C8 128.3(3)
C6 IrA P1 C8 17.8(4)
C5 IrA P1 C8 33.8(3)
C4 IrA P1 C8 6.5(3)
P3 IrA P1 C8 -138.6(2)
OsA IrA P1 C8 -51.5(2)
C2 OsA P2 C41 -58.2(3)
C3 OsA P2 C41 -160.9(3)
C7 OsA P2 C41 31.5(3)
P4 OsA P2 C41 -148.3(6)
IrA OsA P2 C41 108.6(2)
C2 OsA P2 C31 59.6(3)
C3 OsA P2 C31 -43.0(3)
C7 OsA P2 C31 149.3(3)
P4 OsA P2 C31 -30.5(7)
IrA OsA P2 C31 -133.6(2)
C2 OsA P2 C8 176.8(3)
C3 OsA P2 C8 74.2(3)
C7 OsA P2 C8 -93.5(3)
P4 OsA P2 C8 86.7(7)
IrA OsA P2 C8 -16.4(2)
C1 IrA P3 C51 64.0(3)
C6 IrA P3 C51 158.2(3)
C5 IrA P3 C51 166.5(5)
C4 IrA P3 C51 -175.8(3)
P1 IrA P3 C51 -32.1(2)
OsA IrA P3 C51 -115.6(2)
C1 IrA P3 C9 -168.7(3)
C6 IrA P3 C9 -74.5(3)
C5 IrA P3 C9 -66.2(5)
C4 IrA P3 C9 -48.5(3)
P1 IrA P3 C9 95.2(2)
OsA IrA P3 C9 11.7(2)
C1 IrA P3 C61 -51.3(3)
C6 IrA P3 C61 42.9(3)
C5 IrA P3 C61 51.2(5)
C4 IrA P3 C61 68.9(3)
P1 IrA P3 C61 -147.4(2)
OsA IrA P3 C61 129.1(2)
C2 OsA P4 C71 83.9(3)
C3 OsA P4 C71 -173.4(3)
C7 OsA P4 C71 -5.8(3)
P2 OsA P4 C71 174.0(6)
IrA OsA P4 C71 -82.8(2)
C2 OsA P4 C9 -149.7(3)
C3 OsA P4 C9 -47.0(3)
C7 OsA P4 C9 120.6(3)
P2 OsA P4 C9 -59.6(7)
IrA OsA P4 C9 43.6(2)
C2 OsA P4 C81 -38.6(3)
C3 OsA P4 C81 64.2(3)
C7 OsA P4 C81 -128.2(3)
P2 OsA P4 C81 51.6(7)
IrA OsA P4 C81 154.8(2)
C6 IrA C1 O1 -136(11)
C5 IrA C1 O1 160(11)
C4 IrA C1 O1 -168(11)
P3 IrA C1 O1 -44(11)
P1 IrA C1 O1 69(11)
OsA IrA C1 O1 93(24)
C3 OsA C2 O2 -118(16)
C7 OsA C2 O2 61(16)
P4 OsA C2 O2 -34(16)
P2 OsA C2 O2 151(16)
IrA OsA C2 O2 51(16)
C2 OsA C3 O3 77(6)
C7 OsA C3 O3 -96(7)
P4 OsA C3 O3 -11(6)
P2 OsA C3 O3 168(6)
IrA OsA C3 O3 -100(6)
C1 IrA C4 C5 -61.0(4)
C6 IrA C4 C5 -122.1(5)
P3 IrA C4 C5 -168.0(3)
P1 IrA C4 C5 49.6(4)
OsA IrA C4 C5 118.4(4)
C1 IrA C4 C6 61.1(4)
C5 IrA C4 C6 122.1(5)
P3 IrA C4 C6 -45.9(4)
P1 IrA C4 C6 171.7(3)
OsA IrA C4 C6 -119.5(4)
C1 IrA C4 C7 179.5(5)
C6 IrA C4 C7 118.4(6)
C5 IrA C4 C7 -119.5(6)
P3 IrA C4 C7 72.4(5)
P1 IrA C4 C7 -69.9(5)
OsA IrA C4 C7 -1.1(4)
C6 C4 C5 IrA -57.3(4)
C7 C4 C5 IrA 111.3(6)
C1 IrA C5 C4 127.6(4)
C6 IrA C5 C4 35.0(4)
P3 IrA C5 C4 25.8(6)
P1 IrA C5 C4 -137.1(3)
OsA IrA C5 C4 -53.0(3)
C5 C4 C6 IrA 57.7(4)
C7 C4 C6 IrA -111.0(6)
C1 IrA C6 C4 -127.5(4)
C5 IrA C6 C4 -34.6(3)
P3 IrA C6 C4 141.6(3)
P1 IrA C6 C4 -16.8(6)
OsA IrA C6 C4 52.1(3)
C5 C4 C7 OsA -82.8(6)
C6 C4 C7 OsA 84.2(6)
IrA C4 C7 OsA 1.4(5)
C2 OsA C7 C4 -178.7(4)
C3 OsA C7 C4 -4.9(13)
P4 OsA C7 C4 -89.3(4)
P2 OsA C7 C4 90.7(4)
IrA OsA C7 C4 -1.0(3)
C41 P2 C8 P1 -146.8(3)
C31 P2 C8 P1 109.0(3)
OsA P2 C8 P1 -16.3(4)
C21 P1 C8 P2 -85.3(4)
C11 P1 C8 P2 172.1(3)
IrA P1 C8 P2 51.9(4)
C71 P4 C9 P3 87.7(4)
C81 P4 C9 P3 -167.1(3)
OsA P4 C9 P3 -45.5(4)
C51 P3 C9 P4 153.4(3)
C61 P3 C9 P4 -107.2(4)
IrA P3 C9 P4 18.1(4)
C21 P1 C11 C12 172.1(6)
C8 P1 C11 C12 -81.1(6)
IrA P1 C11 C12 35.4(6)
C21 P1 C11 C16 -14.7(6)
C8 P1 C11 C16 92.0(5)
IrA P1 C11 C16 -151.4(4)
C16 C11 C12 C13 1.0(11)
P1 C11 C12 C13 174.3(6)
C11 C12 C13 C14 0.7(13)
C12 C13 C14 C15 -2.6(13)
C13 C14 C15 C16 2.7(12)
C14 C15 C16 C11 -1.0(10)
C12 C11 C16 C15 -0.9(9)
P1 C11 C16 C15 -174.1(5)
C11 P1 C21 C26 97.1(6)
C8 P1 C21 C26 -2.9(7)
IrA P1 C21 C26 -132.0(5)
C11 P1 C21 C22 -74.4(6)
C8 P1 C21 C22 -174.4(5)
IrA P1 C21 C22 56.5(6)
C26 C21 C22 C23 0.6(11)
P1 C21 C22 C23 172.7(6)
C21 C22 C23 C24 0.1(13)
C22 C23 C24 C25 -0.4(14)
C23 C24 C25 C26 0.0(13)
C24 C25 C26 C21 0.8(12)
C22 C21 C26 C25 -1.1(11)
P1 C21 C26 C25 -172.5(6)
C41 P2 C31 C32 120.8(5)
C8 P2 C31 C32 -129.7(5)
OsA P2 C31 C32 -6.3(6)
C41 P2 C31 C36 -62.0(5)
C8 P2 C31 C36 47.4(5)
OsA P2 C31 C36 170.9(4)
C36 C31 C32 C33 -1.9(9)
P2 C31 C32 C33 175.3(5)
C31 C32 C33 C34 -1.0(10)
C32 C33 C34 C35 2.7(10)
C33 C34 C35 C36 -1.4(10)
C34 C35 C36 C31 -1.5(10)
C32 C31 C36 C35 3.1(9)
P2 C31 C36 C35 -174.1(5)
C31 P2 C41 C46 121.0(6)
C8 P2 C41 C46 15.4(6)
OsA P2 C41 C46 -112.8(6)
C31 P2 C41 C42 -61.5(5)
C8 P2 C41 C42 -167.0(5)
OsA P2 C41 C42 64.8(5)
C46 C41 C42 C43 1.1(10)
P2 C41 C42 C43 -176.6(5)
C41 C42 C43 C44 -0.5(11)
C42 C43 C44 C45 0.1(11)
C43 C44 C45 C46 -0.4(12)
C42 C41 C46 C45 -1.3(10)
P2 C41 C46 C45 176.1(6)
C44 C45 C46 C41 1.0(11)
C9 P3 C51 C56 -14.8(7)
C61 P3 C51 C56 -117.2(6)
IrA P3 C51 C56 118.1(6)
C9 P3 C51 C52 161.6(5)
C61 P3 C51 C52 59.2(5)
IrA P3 C51 C52 -65.4(5)
C56 C51 C52 C53 1.8(10)
P3 C51 C52 C53 -174.9(5)
C51 C52 C53 C54 1.3(11)
C52 C53 C54 C55 -3.7(12)
C53 C54 C55 C56 2.9(13)
C52 C51 C56 C55 -2.6(11)
P3 C51 C56 C55 173.7(6)
C54 C55 C56 C51 0.3(13)
C51 P3 C61 C66 52.6(5)
C9 P3 C61 C66 -52.6(5)
IrA P3 C61 C66 -178.8(4)
C51 P3 C61 C62 -127.5(6)
C9 P3 C61 C62 127.3(6)
IrA P3 C61 C62 1.1(6)
C66 C61 C62 C63 2.9(10)
P3 C61 C62 C63 -177.0(5)
C61 C62 C63 C64 -0.5(11)
C62 C63 C64 C65 -2.2(11)
C63 C64 C65 C66 2.5(11)
C64 C65 C66 C61 -0.2(10)
C62 C61 C66 C65 -2.5(9)
P3 C61 C66 C65 177.4(5)
C9 P4 C71 C76 -6.2(6)
C81 P4 C71 C76 -110.5(6)
OsA P4 C71 C76 120.1(5)
C9 P4 C71 C72 175.9(5)
C81 P4 C71 C72 71.6(5)
OsA P4 C71 C72 -57.8(5)
C76 C71 C72 C73 -1.8(10)
P4 C71 C72 C73 176.2(5)
C71 C72 C73 C74 2.9(11)
C72 C73 C74 C75 -1.9(12)
C73 C74 C75 C76 -0.2(11)
C72 C71 C76 C75 -0.2(10)
P4 C71 C76 C75 -178.0(5)
C74 C75 C76 C71 1.3(10)
C71 P4 C81 C86 32.6(6)
C9 P4 C81 C86 -78.7(5)
OsA P4 C81 C86 165.1(4)
C71 P4 C81 C82 -151.1(5)
C9 P4 C81 C82 97.5(5)
OsA P4 C81 C82 -18.6(6)
C86 C81 C82 C83 0.9(9)
P4 C81 C82 C83 -175.5(5)
C81 C82 C83 C84 0.2(10)
C82 C83 C84 C85 -0.4(10)
C83 C84 C85 C86 -0.5(11)
C82 C81 C86 C85 -1.8(9)
P4 C81 C86 C85 174.6(5)
C84 C85 C86 C81 1.6(10)
O91 S1 C91 F93 -58(2)
O92 S1 C91 F93 65(2)
O93 S1 C91 F93 179(2)
O91 S1 C91 F91 -169.2(17)
O92 S1 C91 F91 -47(2)
O93 S1 C91 F91 67(2)
O91 S1 C91 F92 63(2)
O92 S1 C91 F92 -174(2)
O93 S1 C91 F92 -60(2)
O94 S2 C92 F95 -68(4)
O96 S2 C92 F95 60(3)
O95 S2 C92 F95 178(4)
O94 S2 C92 F96 60(3)
O96 S2 C92 F96 -173(3)
O95 S2 C92 F96 -54(3)
O94 S2 C92 F94 168(4)
O96 S2 C92 F94 -64(2)
O95 S2 C92 F94 54(3)

loop_
_platon_squeeze_void_nr
_platon_squeeze_void_average_x
_platon_squeeze_void_average_y
_platon_squeeze_void_average_z
_platon_squeeze_void_volume
_platon_squeeze_void_count_electrons
_platon_squeeze_void_content
1 -0.008 0.018 0.500 368 120 ' '
